data_9002538
loop_
_publ_author_name
'Artioli, G.'
'Stahl, K.'
'Cruciani, G.'
'Gualtieri, A.'
'Hanson, J. C.'

_publ_section_title
;
 In situ dehydration of yugawaralite
 Sample: at T = 315 K
;
_journal_name_full 'American Mineralogist'
_journal_page_first 185
_journal_page_last 192
_journal_volume 86
_journal_year 2001
_chemical_formula_sum 'Al2 Ca O20.29 Si6'
_chemical_name_mineral Yugawaralite
_space_group_IT_number 7
_symmetry_space_group_name_Hall 'P -2yc'
_symmetry_space_group_name_H-M 'P 1 c 1'
_cell_angle_alpha 90
_cell_angle_beta 111.189
_cell_angle_gamma 90
_cell_formula_units_Z 2
_cell_length_a 6.73200
_cell_length_b 14.0157
_cell_length_c 10.0607
_cell_volume 885.087
_database_code_amcsd 0002627
_diffrn_ambient_temperature 315
_exptl_crystal_density_diffrn 2.203
_cod_original_formula_sum 'Si6 Al2 O20.29 Ca'
_cod_database_code 9002538

loop_
_space_group_symop_operation_xyz
x,y,z
x,-y,1/2+z

loop_
_atom_site_label
_atom_site_fract_x
_atom_site_fract_y
_atom_site_fract_z
_atom_site_occupancy
_atom_site_U_iso_or_equiv
_atom_site_type_symbol
_atom_site_attached_hydrogens
Si1 0.33800 0.14980 0.98400 1.00000 0.00490 Si 0
Si2 0.70400 0.03520 0.19200 1.00000 0.00490 Si 0
Si3 0.40700 0.12500 0.69700 1.00000 0.00490 Si 0
Si4 0.01900 0.47500 0.43800 1.00000 0.00490 Si 0
Si5 0.35400 0.37180 0.96200 1.00000 0.00490 Si 0
Si6 0.73600 0.50050 0.62600 1.00000 0.00490 Si 0
Al1 0.00000 0.00620 0.00000 1.00000 0.00490 Al 0
Al2 0.38900 0.35550 0.65200 1.00000 0.00490 Al 0
O1 0.10200 0.10530 0.94300 1.00000 0.00700 O 0
O2 0.84800 0.04600 0.09500 1.00000 0.00700 O 0
O3 0.18700 0.07800 0.59300 1.00000 0.00700 O 0
O4 0.51400 0.11300 0.13300 1.00000 0.00700 O 0
O5 0.42900 0.12500 0.86100 1.00000 0.00700 O 0
O6 0.61500 0.07300 0.68700 1.00000 0.00700 O 0
O7 0.85300 0.06130 0.35300 1.00000 0.00700 O 0
O8 0.33400 0.26340 0.00800 1.00000 0.00700 O 0
O9 0.40800 0.23290 0.64300 1.00000 0.00700 O 0
O10 0.15900 0.42830 0.98600 1.00000 0.00700 O 0
O11 0.83200 0.48200 0.50200 1.00000 0.00700 O 0
O12 0.16200 0.38080 0.50300 1.00000 0.00700 O 0
O13 0.57600 0.40860 0.08200 1.00000 0.00700 O 0
O14 0.36000 0.39200 0.80700 1.00000 0.00700 O 0
O15 0.62400 0.40220 0.64500 1.00000 0.00700 O 0
O16 0.93500 0.46700 0.26600 1.00000 0.00700 O 0
Ca 0.04100 0.21690 0.42400 1.00000 0.01200 Ca 0
OW1 0.98500 0.25000 0.17700 0.86000 0.02000 O 0
OW1a 0.04000 0.29000 0.21000 0.14000 0.02000 O 0
OW2 0.89700 0.23400 0.62000 1.00000 0.02000 O 0
OW3 0.67600 0.28400 0.33400 1.00000 0.02000 O 0
OW4 0.34100 0.15000 0.35100 0.88000 0.02000 O 0
OW4a 0.32000 0.13000 0.28000 0.12000 0.02000 O 0
OW5 0.79300 0.25900 0.91200 0.29000 0.02000 O 0

loop_
_cod_changelog_entry_id
_cod_changelog_entry_author
_cod_changelog_entry_date
_cod_changelog_entry_text
1
;cod-tools version 3.8.0
Id: cif_guess_AMCSD_atom_types 9574 2023-05-10 09:00:05Z saulius
;
2023-05-10T18:48:06+03:00
;Derived atom types and hydrogen counts
from atom names that follow the AMCSD naming convention
(Wat == water, O-H == hydroxyl).
;

loop_
_cod_related_entry_id
_cod_related_entry_database
_cod_related_entry_code
1 AMCSD 0002627
